data_8107665
loop_
_publ_author_name
'Wu-Hua, Chen'
'Ran, Chen'
'Jin-Xiao, Mi'
'Hua-Feng, Wang'
'Jia-Yu, Song'

_publ_section_title
;
 The crystal structure of a cobalt-vanadium-oxido hydrate
;
_journal_issue 6
_journal_name_full 'Zeitschrift f\"ur Kristallographie - New Crystal Structures'
_journal_page_first 1079
_journal_page_last 1080
_journal_paper_doi 10.1515/ncrs-2023-0321
_journal_volume 238
_journal_year 2023
_chemical_formula_sum 'Co H4 O14 V4.4'
_chemical_formula_weight 511.10
_chemical_name_common
;
cobalt-vanadium-oxido hydrate
;
_space_group_IT_number 10
_space_group_name_Hall '-P 2y'
_space_group_name_H-M_alt 'P 1 2/m 1'
_symmetry_cell_setting monoclinic
_symmetry_Int_Tables_number 10
_symmetry_space_group_name_Hall '-P 2y'
_symmetry_space_group_name_H-M 'P 1 2/m 1'
_cell_angle_alpha 90.
_cell_angle_beta 111.553(11)
_cell_angle_gamma 90.
_cell_formula_units_Z 1
_cell_length_a 8.1091(8)
_cell_length_b 3.5128(2)
_cell_length_c 9.7590(9)
_cell_volume 258.55(4)
_diffrn_ambient_temperature 293
_diffrn_radiation_probe x-ray
_diffrn_radiation_type MoK\a
_diffrn_radiation_wavelength 0.71073
_exptl_absorpt_coefficient_mu 5.472
_exptl_crystal_density_diffrn 3.283
_exptl_crystal_density_method 'Not Measured'
_exptl_crystal_F_000 244
_refine_ls_number_parameters 67
_refine_ls_number_reflns 621
_refine_ls_R_factor_gt 0.0401
_refine_ls_wR_factor_gt 0.0922
_cod_data_source_file Z-2023-1079.cif
_cod_data_source_block 1
_cod_original_sg_symbol_H-M 'P 2/m'
_cod_original_formula_sum 'H4 O14 Co V4.4'
_cod_database_code 8107665

loop_
_space_group_symop_id
_space_group_symop_operation_xyz
1 x,y,z
2 -x,y,-z
3 -x,-y,-z
4 x,-y,z

loop_
_atom_site_label
_atom_site_type_symbol
_atom_site_thermal_displace_type
_atom_site_fract_x
_atom_site_fract_y
_atom_site_fract_z
_atom_site_occupancy
_atom_site_U_iso_or_equiv
_atom_site_calc_flag
_atom_site_refinement_flags
_atom_site_disorder_assembly
_atom_site_disorder_group
Co1 Co Uiso 1.00000 1.00000 1.00000 1.000 0.0117(3) . . . .
V1 V Uiso 0.24584(13) 0.50000 0.83517(12) 1.000 0.0085(3) . . . .
V2 V Uiso 0.54861(14) 1.00000 0.81158(12) 1.000 0.0091(3) . . . .
V3A V Uiso 0.50000 0.50000 0.50000 0.400 0.0092(7) . . . .
O1 O Uiso 0.5177(6) 0.50000 0.8597(5) 1.000 0.0148(8) . . . .
O2 O Uiso 0.3278(5) 1.00000 0.8811(5) 1.000 0.0125(8) . . . .
O3 O Uiso 0.7663(6) 1.00000 0.8447(5) 1.000 0.0144(8) . . . .
O4 O Uiso 0.0792(5) 0.50000 0.9009(5) 1.000 0.0133(8) . . . .
O5 O Uiso 0.1469(6) 0.50000 0.6596(5) 1.000 0.0176(9) . . . .
O6 O Uiso 0.4616(6) 1.00000 0.6332(5) 1.000 0.0230(9) . . . .
O7 O Uiso 0.2285(8) 0.50000 0.4023(6) 1.000 0.0387(14) . . . .
H7A H Uiso 0.168(11) 0.50000 0.455(9) 1.000 0.0580 . . . .
H7B H Uiso 0.187(10) 0.50000 0.312(2) 1.000 0.0580 . . . .

loop_
_atom_type_symbol
_atom_type_description
_atom_type_scat_dispersion_real
_atom_type_scat_dispersion_imag
_atom_type_scat_source
Co Co 0.3494 0.9721 ' International Tables Vol C Tables 4.2.6.8 and 6.1.1.4'
H H 0.0000 0.0000 ' International Tables Vol C Tables 4.2.6.8 and 6.1.1.4'
O O 0.0106 0.0060 ' International Tables Vol C Tables 4.2.6.8 and 6.1.1.4'
V V 0.3005 0.5294 ' International Tables Vol C Tables 4.2.6.8 and 6.1.1.4'

loop_
_geom_angle_atom_site_label_1
_geom_angle_atom_site_label_2
_geom_angle_atom_site_label_3
_geom_angle
_geom_angle_site_symmetry_1
_geom_angle_site_symmetry_2
_geom_angle_site_symmetry_3
_geom_angle_publ_flag
O3 Co1 O4 90.89(15) . . 1_655 yes
O3 Co1 O4 90.89(15) . . 1_665 yes
O3 Co1 O4 89.11(15) . . 2_657 yes
O3 Co1 O4 89.11(15) . . 2_667 yes
O3 Co1 O3 180.00 . . 2_757 yes
O4 Co1 O4 105.19(13) 1_655 . 1_665 yes
O4 Co1 O4 74.81(13) 1_655 . 2_657 yes
O4 Co1 O4 180.00 1_655 . 2_667 yes
O3 Co1 O4 89.11(15) 2_757 . 1_655 yes
O4 Co1 O4 180.00 1_665 . 2_657 yes
O4 Co1 O4 74.81(13) 1_665 . 2_667 yes
O3 Co1 O4 89.11(15) 2_757 . 1_665 yes
O4 Co1 O4 105.19(13) 2_657 . 2_667 yes
O3 Co1 O4 90.89(15) 2_757 . 2_657 yes
O3 Co1 O4 90.89(15) 2_757 . 2_667 yes
O1 V1 O2 73.22(14) . . . yes
O1 V1 O4 153.4(2) . . . yes
O1 V1 O5 102.2(2) . . . yes
O1 V1 O2 73.22(14) . . 1_545 yes
O2 V1 O4 99.88(15) . . . yes
O2 V1 O5 104.48(15) . . . yes
O2 V1 O2 139.33(19) . . 1_545 yes
O4 V1 O5 104.4(2) . . . yes
O2 V1 O4 99.88(15) 1_545 . . yes
O2 V1 O5 104.48(15) 1_545 . . yes
O1 V2 O2 73.33(16) . . . yes
O1 V2 O3 100.47(17) . . . yes
O1 V2 O6 103.03(15) . . . yes
O1 V2 O1 141.8(2) . . 1_565 yes
O2 V2 O3 152.5(2) . . . yes
O2 V2 O6 104.9(2) . . . yes
O1 V2 O2 73.33(16) 1_565 . . yes
O3 V2 O6 102.7(2) . . . yes
O1 V2 O3 100.47(17) 1_565 . . yes
O1 V2 O6 103.03(15) 1_565 . . yes
O6 V3A O7 85.23(16) . . . yes
O6 V3A O6 101.16(13) . . 1_545 yes
O6 V3A O6 180.00 . . 2_646 yes
O6 V3A O6 78.84(13) . . 2_656 yes
O6 V3A O7 94.77(16) . . 2_656 yes
O6 V3A O7 85.23(16) 1_545 . . yes
O6 V3A O7 94.77(16) 2_646 . . yes
O6 V3A O7 94.77(16) 2_656 . . yes
O7 V3A O7 180.00 . . 2_656 yes
O6 V3A O6 78.84(13) 1_545 . 2_646 yes
O6 V3A O6 180.00 1_545 . 2_656 yes
O6 V3A O7 94.77(16) 1_545 . 2_656 yes
O6 V3A O6 101.16(13) 2_646 . 2_656 yes
O6 V3A O7 85.23(16) 2_646 . 2_656 yes
O6 V3A O7 85.23(16) 2_656 . 2_656 yes
V1 O1 V2 101.64(17) . . . yes
V1 O1 V2 101.64(17) . . 1_545 yes
V2 O1 V2 141.8(3) . . 1_545 yes
V1 O2 V2 100.91(15) . . . yes
V1 O2 V1 139.3(3) . . 1_565 yes
V1 O2 V2 100.91(15) 1_565 . . yes
Co1 O3 V2 143.9(3) . . . yes
Co1 O4 V1 124.43(11) 1_445 . . yes
Co1 O4 V1 124.43(11) 1_455 . . yes
Co1 O4 Co1 105.19(18) 1_445 . 1_455 yes
V2 O6 V3A 121.14(15) . . . yes
V2 O6 V3A 121.14(15) . . 1_565 yes
V2 O6 V3A 121.14(15) . . 2_656 yes
V2 O6 V3A 121.14(15) . . 2_666 yes
V2 O6 V3A 121.14(15) . . 3_666 yes
V2 O6 V3A 121.14(15) . . 3_676 yes
V2 O6 V3A 121.14(15) . . 4_565 yes
V2 O6 V3A 121.14(15) . . 4_575 yes
V3A O6 V3A 101.16(18) . . 1_565 yes
V3A O6 V3A 101.16(18) . . 2_666 yes
V3A O6 V3A 101.16(18) . . 3_676 yes
V3A O6 V3A 101.16(18) . . 4_575 yes
V3A O6 V3A 101.16(18) 1_565 . 2_656 yes
V3A O6 V3A 101.16(18) 1_565 . 3_666 yes
V3A O6 V3A 101.16(18) 1_565 . 4_565 yes
V3A O6 V3A 101.16(18) 2_656 . 2_666 yes
V3A O6 V3A 101.16(18) 2_656 . 3_676 yes
V3A O6 V3A 101.16(18) 2_656 . 4_575 yes
V3A O6 V3A 101.16(18) 2_666 . 3_666 yes
V3A O6 V3A 101.16(18) 2_666 . 4_565 yes
V3A O6 V3A 101.16(18) 3_666 . 3_676 yes
V3A O6 V3A 101.16(18) 3_666 . 4_575 yes
V3A O6 V3A 101.16(18) 3_676 . 4_565 yes
V3A O6 V3A 101.16(18) 4_565 . 4_575 yes
V3A O7 H7A 119(6) . . . no
V3A O7 H7B 117(6) . . . no
H7A O7 H7B 124(8) . . . no
V3A O7 H7A 119(6) 2_656 . . no
V3A O7 H7A 119(6) 3_666 . . no
V3A O7 H7A 119(6) 4_565 . . no
V3A O7 H7B 117(6) 2_656 . . no
V3A O7 H7B 117(6) 3_666 . . no
V3A O7 H7B 117(6) 4_565 . . no

loop_
_geom_bond_atom_site_label_1
_geom_bond_atom_site_label_2
_geom_bond_distance
_geom_bond_site_symmetry_1
_geom_bond_site_symmetry_2
_geom_bond_publ_flag
Co1 O3 1.944(5) . . yes
Co1 O4 2.211(3) . 1_655 yes
Co1 O4 2.211(3) . 1_665 yes
Co1 O4 2.211(3) . 2_657 yes
Co1 O4 2.211(3) . 2_667 yes
Co1 O3 1.944(5) . 2_757 yes
V1 O1 2.128(5) . . yes
V1 O2 1.8732(16) . . yes
V1 O4 1.695(5) . . yes
V1 O5 1.603(5) . . yes
V1 O2 1.8732(16) . 1_545 yes
V2 O1 1.8587(16) . . yes
V2 O2 2.135(5) . . yes
V2 O3 1.674(5) . . yes
V2 O6 1.620(5) . . yes
V2 O1 1.8587(16) . 1_565 yes
V3A O6 2.274(3) . . yes
V3A O7 2.053(7) . . yes
V3A O6 2.274(3) . 1_545 yes
V3A O6 2.274(3) . 2_646 yes
V3A O6 2.274(3) . 2_656 yes
V3A O7 2.053(7) . 2_656 yes
O7 H7A 0.83(9) . . no
O7 H7B 0.820(19) . . no

loop_
_geom_hbond_atom_site_label_D
_geom_hbond_atom_site_label_H
_geom_hbond_atom_site_label_A
_geom_hbond_distance_DH
_geom_hbond_distance_HA
_geom_hbond_distance_DA
_geom_hbond_angle_DHA
_geom_hbond_site_symmetry_A
_geom_hbond_publ_flag
O7 H7A O5 0.83(9) 2.07(9) 2.822(8) 151(8) . yes
O7 H7B O3 0.820(19) 2.45(3) 2.995(6) 125(3) 2_646 yes
O7 H7B O3 0.820(19) 2.45(3) 2.995(6) 125(3) 2_656 yes

loop_
_geom_torsion_atom_site_label_1
_geom_torsion_atom_site_label_2
_geom_torsion_atom_site_label_3
_geom_torsion_atom_site_label_4
_geom_torsion
_geom_torsion_site_symmetry_1
_geom_torsion_site_symmetry_2
_geom_torsion_site_symmetry_3
_geom_torsion_site_symmetry_4
_geom_torsion_publ_flag
O2 V1 O1 V2 -26.9(2) . . . . no
O4 V1 O1 V2 -105.24(17) . . . . no
O5 V1 O1 V2 74.76(17) . . . . no
O1 V1 O2 V2 23.13(17) . . . . no
O4 V1 O2 V2 176.7(2) . . . . no
O5 V1 O2 V2 -75.5(2) . . . . no
O2 V2 O1 V1 23.37(17) . . . . no
O3 V2 O1 V1 175.7(2) . . . . no
O6 V2 O1 V1 -78.5(2) . . . . no
O1 V2 O2 V1 -26.7(2) . . . . no
O3 V2 O2 V1 -107.27(16) . . . . no
O6 V2 O2 V1 72.73(16) . . . . no
O1 V2 O3 Co1 -73.94(15) . . . . no
O2 V2 O3 Co1 0.00(1) . . . . no
O6 V2 O3 Co1 -180.00(1) . . . . no
